data_7220155
loop_
_publ_author_name
'Panda, Tarun Kanti Kanti'
'Kottalanka, Ravi K.'
'Harinath, A.'

_publ_section_title
;
 Chiral Alkaline Earth Metal Complexes Having M--Se Direct Bond (M = Mg,
 Ca, Sr, Ba): Syntheses, Structures and e-Caprolactone Polymerisation
;
_journal_name_full 'RSC Adv.'
_journal_paper_doi 10.1039/C5RA04495B
_journal_year 2015
_chemical_absolute_configuration rmad
_chemical_formula_moiety 'C48 H60 B2 Ba N2 O2 P2'
_chemical_formula_sum 'C48 H60 B2 Ba N2 O2 P2'
_chemical_formula_weight 917.87
_chemical_name_systematic
;
 ?
;
_space_group_IT_number 4
_symmetry_cell_setting monoclinic
_symmetry_space_group_name_Hall 'P 2yb'
_symmetry_space_group_name_H-M 'P 1 21 1'
_atom_sites_solution_hydrogens geom
_atom_sites_solution_primary direct
_atom_sites_solution_secondary difmap
_audit_creation_method SHELXL-97
_audit_update_record
;
2015-03-11 deposited with the CCDC.
2015-04-20 downloaded from the CCDC.
;
_cell_angle_alpha 90.00
_cell_angle_beta 117.316(5)
_cell_angle_gamma 90.00
_cell_formula_units_Z 2
_cell_length_a 13.1465(5)
_cell_length_b 14.7929(3)
_cell_length_c 13.7413(7)
_cell_measurement_reflns_used 8351
_cell_measurement_temperature 150(2)
_cell_measurement_theta_max 70.6492
_cell_measurement_theta_min 3.6179
_cell_volume 2374.34(19)
_computing_cell_refinement
'CrysAlisPro, Agilent Technologies,Version 1.171.35.19 (release 27-10-2011CrysAlis171 .NET)(compiled Oct 27'
_computing_data_collection
'CrysAlisPro, Agilent Technologies,Version 1.171.35.19 (release 27-10-2011CrysAlis171 .NET)(compiled Oct 27'
_computing_data_reduction
'CrysAlisPro, Agilent Technologies,Version 1.171.35.19 (release 27-10-2011CrysAlis171 .NET)(compiled Oct 27'
_computing_molecular_graphics 'ORTEP III & Olex 2.1'
_computing_publication_material WinGX
_computing_structure_refinement 'SHELXL-97 (Sheldrick, 2008)'
_computing_structure_solution 'SHELXL-97 (Sheldrick, 2008)'
_diffrn_ambient_temperature 150(2)
_diffrn_measured_fraction_theta_full 0.975
_diffrn_measured_fraction_theta_max 0.975
_diffrn_measurement_device_type 'SuperNova, Dual, Cu at zero, Eos'
_diffrn_measurement_method '\w scans'
_diffrn_radiation_monochromator mirror
_diffrn_radiation_source 'SuperNova (Cu) X-ray Source'
_diffrn_radiation_type CuK\a
_diffrn_radiation_wavelength 1.54184
_diffrn_reflns_av_R_equivalents 0.0320
_diffrn_reflns_av_sigmaI/netI 0.0434
_diffrn_reflns_limit_h_max 15
_diffrn_reflns_limit_h_min -16
_diffrn_reflns_limit_k_max 17
_diffrn_reflns_limit_k_min -10
_diffrn_reflns_limit_l_max 16
_diffrn_reflns_limit_l_min -15
_diffrn_reflns_number 11397
_diffrn_reflns_theta_full 70.78
_diffrn_reflns_theta_max 70.78
_diffrn_reflns_theta_min 3.62
_exptl_absorpt_coefficient_mu 7.425
_exptl_absorpt_correction_T_max 1.00000
_exptl_absorpt_correction_T_min 0.51058
_exptl_absorpt_correction_type multi-scan
_exptl_absorpt_process_details
'CrysAlisPro, Agilent Technologies,Version 1.171.35.19 (release 27-10-2011 CrysAlis171 .NET)(compiled Oct 27'
_exptl_crystal_colour colorless
_exptl_crystal_density_diffrn 1.284
_exptl_crystal_density_method 'not measured'
_exptl_crystal_description plates
_exptl_crystal_F_000 948
_exptl_crystal_size_max 0.33
_exptl_crystal_size_mid 0.29
_exptl_crystal_size_min 0.25
_refine_diff_density_max 0.693
_refine_diff_density_min -1.307
_refine_diff_density_rms 0.073
_refine_ls_abs_structure_details 'Flack H D (1983), Acta Cryst. A39, 876-881'
_refine_ls_abs_structure_Flack 0.000(3)
_refine_ls_extinction_method none
_refine_ls_goodness_of_fit_ref 1.021
_refine_ls_hydrogen_treatment mixed
_refine_ls_matrix_type full
_refine_ls_number_parameters 541
_refine_ls_number_reflns 6453
_refine_ls_number_restraints 1
_refine_ls_restrained_S_all 1.021
_refine_ls_R_factor_all 0.0338
_refine_ls_R_factor_gt 0.0333
_refine_ls_shift/su_max 0.002
_refine_ls_shift/su_mean 0.001
_refine_ls_structure_factor_coef Fsqd
_refine_ls_weighting_details 'calc w=1/[\s^2^(Fo^2^)+(0.0586P)^2^+0.0000P] where P=(Fo^2^+2Fc^2^)/3'
_refine_ls_weighting_scheme calc
_refine_ls_wR_factor_gt 0.0843
_refine_ls_wR_factor_ref 0.0850
_reflns_number_gt 6337
_reflns_number_total 6453
_reflns_threshold_expression >2\s(I)
_cod_data_source_file c5ra04495b2.cif
_cod_data_source_block 8b_s_isomer
_cod_original_cell_volume 2374.34(16)
_cod_original_sg_symbol_H-M 'P 21'
_cod_database_code 7220155

loop_
_symmetry_equiv_pos_as_xyz
'x, y, z'
'-x, y+1/2, -z'

loop_
_atom_site_label
_atom_site_type_symbol
_atom_site_fract_x
_atom_site_fract_y
_atom_site_fract_z
_atom_site_U_iso_or_equiv
_atom_site_adp_type
_atom_site_occupancy
_atom_site_symmetry_multiplicity
_atom_site_calc_flag
_atom_site_refinement_flags
Ba1 Ba 0.087276(16) 0.60138(2) 0.788701(16) 0.02807(7) Uani 1 1 d .
P1 P 0.25275(9) 0.78133(8) 0.95184(9) 0.0267(2) Uani 1 1 d .
P2 P -0.20602(9) 0.55291(7) 0.67499(8) 0.0263(2) Uani 1 1 d .
O1 O 0.1343(3) 0.5373(3) 0.6302(3) 0.0481(9) Uani 1 1 d .
O2 O 0.2253(3) 0.4573(3) 0.9043(3) 0.0551(10) Uani 1 1 d .
N1 N 0.1527(3) 0.7199(3) 0.9537(3) 0.0283(7) Uani 1 1 d .
N2 N -0.1354(3) 0.6367(2) 0.6620(3) 0.0270(7) Uani 1 1 d .
B1 B 0.3060(5) 0.7317(4) 0.8543(5) 0.0346(11) Uani 1 1 d .
B2 B -0.1038(5) 0.4675(4) 0.7792(4) 0.0331(11) Uani 1 1 d .
C1 C 0.1218(4) 0.7309(3) 1.0437(3) 0.0298(9) Uani 1 1 d .
H1 H 0.1340 0.7942 1.0676 0.036 Uiso 1 1 calc R
C2 C -0.0058(4) 0.7085(4) 0.9994(4) 0.0426(12) Uani 1 1 d .
H2A H -0.0508 0.7529 0.9460 0.064 Uiso 1 1 calc R
H2B H -0.0255 0.7089 1.0586 0.064 Uiso 1 1 calc R
H2C H -0.0208 0.6498 0.9660 0.064 Uiso 1 1 calc R
C3 C 0.1938(4) 0.6711(3) 1.1411(4) 0.0328(10) Uani 1 1 d .
C4 C 0.2149(5) 0.5809(3) 1.1285(4) 0.0452(13) Uani 1 1 d .
H4 H 0.1826 0.5559 1.0586 0.054 Uiso 1 1 calc R
C5 C 0.2827(5) 0.5275(4) 1.2173(5) 0.0543(14) Uani 1 1 d .
H5 H 0.2941 0.4671 1.2062 0.065 Uiso 1 1 calc R
C6 C 0.3333(6) 0.5620(5) 1.3212(5) 0.0618(18) Uani 1 1 d .
H6 H 0.3799 0.5260 1.3806 0.074 Uiso 1 1 calc R
C7 C 0.3139(7) 0.6508(5) 1.3358(5) 0.0638(18) Uani 1 1 d .
H7 H 0.3472 0.6752 1.4060 0.077 Uiso 1 1 calc R
C8 C 0.2447(5) 0.7054(4) 1.2467(4) 0.0472(12) Uani 1 1 d .
H8 H 0.2328 0.7655 1.2585 0.057 Uiso 1 1 calc R
C9 C 0.3729(3) 0.7946(3) 1.0880(3) 0.0301(9) Uani 1 1 d .
C10 C 0.4399(4) 0.7191(4) 1.1377(4) 0.0402(11) Uani 1 1 d .
H10 H 0.4263 0.6651 1.0990 0.048 Uiso 1 1 calc R
C11 C 0.5279(4) 0.7237(4) 1.2457(4) 0.0483(13) Uani 1 1 d .
H11 H 0.5723 0.6731 1.2788 0.058 Uiso 1 1 calc R
C12 C 0.5481(4) 0.8045(4) 1.3026(4) 0.0458(13) Uani 1 1 d .
H12 H 0.6061 0.8080 1.3743 0.055 Uiso 1 1 calc R
C13 C 0.4827(4) 0.8796(4) 1.2537(4) 0.0387(10) Uani 1 1 d .
H13 H 0.4976 0.9339 1.2920 0.046 Uiso 1 1 calc R
C14 C 0.3945(4) 0.8747(3) 1.1474(4) 0.0332(9) Uani 1 1 d .
H14 H 0.3495 0.9254 1.1156 0.040 Uiso 1 1 calc R
C15 C 0.2052(4) 0.8979(3) 0.9095(3) 0.0296(9) Uani 1 1 d .
C16 C 0.2746(5) 0.9602(4) 0.8912(4) 0.0411(11) Uani 1 1 d .
H16 H 0.3489 0.9445 0.9065 0.049 Uiso 1 1 calc R
C17 C 0.2328(5) 1.0455(4) 0.8503(4) 0.0488(13) Uani 1 1 d .
H17 H 0.2792 1.0867 0.8382 0.059 Uiso 1 1 calc R
C18 C 0.1232(5) 1.0694(4) 0.8276(4) 0.0525(13) Uani 1 1 d .
H18 H 0.0953 1.1264 0.7994 0.063 Uiso 1 1 calc R
C19 C 0.0550(5) 1.0094(4) 0.8464(4) 0.0475(12) Uani 1 1 d .
H19 H -0.0186 1.0262 0.8324 0.057 Uiso 1 1 calc R
C20 C 0.0949(4) 0.9243(4) 0.8859(4) 0.0385(11) Uani 1 1 d .
H20 H 0.0471 0.8838 0.8971 0.046 Uiso 1 1 calc R
C21 C -0.1946(4) 0.7155(3) 0.5935(4) 0.0312(9) Uani 1 1 d .
H21 H -0.2665 0.6950 0.5326 0.037 Uiso 1 1 calc R
C22 C -0.2218(5) 0.7887(3) 0.6574(4) 0.0432(11) Uani 1 1 d .
H22A H -0.2723 0.7643 0.6837 0.065 Uiso 1 1 calc R
H22B H -0.2579 0.8391 0.6102 0.065 Uiso 1 1 calc R
H22C H -0.1521 0.8084 0.7184 0.065 Uiso 1 1 calc R
C23 C -0.1181(4) 0.7529(3) 0.5470(3) 0.0308(9) Uani 1 1 d .
C24 C -0.0144(4) 0.7942(3) 0.6151(4) 0.0412(11) Uani 1 1 d .
H24 H 0.0068 0.8007 0.6892 0.049 Uiso 1 1 calc R
C25 C 0.0583(5) 0.8261(4) 0.5745(5) 0.0549(15) Uani 1 1 d .
H25 H 0.1288 0.8508 0.6222 0.066 Uiso 1 1 calc R
C26 C 0.0266(6) 0.8214(5) 0.4644(6) 0.0630(17) Uani 1 1 d .
H26 H 0.0738 0.8450 0.4369 0.076 Uiso 1 1 calc R
C27 C -0.0760(5) 0.7809(4) 0.3954(5) 0.0553(15) Uani 1 1 d .
H27 H -0.0973 0.7762 0.3210 0.066 Uiso 1 1 calc R
C28 C -0.1479(5) 0.7473(4) 0.4357(4) 0.0422(11) Uani 1 1 d .
H28 H -0.2170 0.7206 0.3879 0.051 Uiso 1 1 calc R
C29 C -0.3182(3) 0.5872(2) 0.7099(3) 0.0267(9) Uani 1 1 d .
C30 C -0.2952(4) 0.5889(3) 0.8198(3) 0.0362(11) Uani 1 1 d .
H30 H -0.2245 0.5693 0.8738 0.043 Uiso 1 1 calc R
C31 C -0.3774(5) 0.6195(4) 0.8485(4) 0.0446(13) Uani 1 1 d .
H31 H -0.3618 0.6194 0.9217 0.054 Uiso 1 1 calc R
C32 C -0.4819(5) 0.6501(3) 0.7699(5) 0.0451(12) Uani 1 1 d .
H32 H -0.5362 0.6712 0.7901 0.054 Uiso 1 1 calc R
C33 C -0.5058(4) 0.6493(3) 0.6605(4) 0.0400(11) Uani 1 1 d .
H33 H -0.5761 0.6701 0.6072 0.048 Uiso 1 1 calc R
C34 C -0.4250(4) 0.6177(3) 0.6307(3) 0.0343(10) Uani 1 1 d .
H34 H -0.4419 0.6167 0.5572 0.041 Uiso 1 1 calc R
C35 C -0.2896(4) 0.4923(3) 0.5453(3) 0.0295(9) Uani 1 1 d .
C36 C -0.3683(4) 0.4261(4) 0.5387(4) 0.0386(11) Uani 1 1 d .
H36 H -0.3818 0.4159 0.5986 0.046 Uiso 1 1 calc R
C37 C -0.4263(5) 0.3758(4) 0.4448(4) 0.0468(12) Uani 1 1 d .
H37 H -0.4778 0.3314 0.4414 0.056 Uiso 1 1 calc R
C38 C -0.4068(5) 0.3925(4) 0.3547(4) 0.0509(14) Uani 1 1 d .
H38 H -0.4472 0.3603 0.2900 0.061 Uiso 1 1 calc R
C39 C -0.3282(5) 0.4560(4) 0.3616(4) 0.0467(13) Uani 1 1 d .
H39 H -0.3141 0.4655 0.3019 0.056 Uiso 1 1 calc R
C40 C -0.2687(4) 0.5068(4) 0.4570(4) 0.0379(10) Uani 1 1 d .
H40 H -0.2155 0.5499 0.4609 0.046 Uiso 1 1 calc R
C41 C 0.0683(5) 0.5653(5) 0.5177(5) 0.0593(15) Uani 1 1 d .
H41A H 0.0298 0.6222 0.5134 0.071 Uiso 1 1 calc R
H41B H 0.0114 0.5200 0.4763 0.071 Uiso 1 1 calc R
C42 C 0.1537(5) 0.5754(6) 0.4749(5) 0.076(3) Uani 1 1 d .
H42A H 0.1904 0.6342 0.4928 0.091 Uiso 1 1 calc R
H42B H 0.1185 0.5666 0.3962 0.091 Uiso 1 1 calc R
C43 C 0.2382(5) 0.4997(4) 0.5356(4) 0.0514(14) Uani 1 1 d .
H43A H 0.2115 0.4422 0.4988 0.062 Uiso 1 1 calc R
H43B H 0.3133 0.5125 0.5418 0.062 Uiso 1 1 calc R
C44 C 0.2410(4) 0.4994(4) 0.6448(4) 0.0504(13) Uani 1 1 d .
H44A H 0.2496 0.4382 0.6728 0.060 Uiso 1 1 calc R
H44B H 0.3047 0.5355 0.6962 0.060 Uiso 1 1 calc R
C45 C 0.1836(6) 0.3731(5) 0.9289(6) 0.0713(19) Uani 1 1 d .
H45A H 0.1619 0.3819 0.9868 0.086 Uiso 1 1 calc R
H45B H 0.1184 0.3498 0.8645 0.086 Uiso 1 1 calc R
C46 C 0.2813(8) 0.3127(6) 0.9638(14) 0.183(8) Uani 1 1 d .
H46A H 0.2936 0.2821 1.0308 0.220 Uiso 1 1 calc R
H46B H 0.2665 0.2674 0.9080 0.220 Uiso 1 1 calc R
C47 C 0.3770(8) 0.3614(8) 0.9814(13) 0.168(6) Uani 1 1 d .
H47A H 0.4102 0.3371 0.9368 0.201 Uiso 1 1 calc R
H47B H 0.4334 0.3566 1.0577 0.201 Uiso 1 1 calc R
C48 C 0.3472(6) 0.4534(6) 0.9541(7) 0.082(2) Uani 1 1 d .
H48A H 0.3748 0.4745 0.9037 0.099 Uiso 1 1 calc R
H48B H 0.3804 0.4908 1.0194 0.099 Uiso 1 1 calc R
H1CC H 0.230(4) 0.724(3) 0.773(4) 0.034(13) Uiso 1 1 d .
H1AA H 0.365(5) 0.775(4) 0.855(4) 0.047(15) Uiso 1 1 d .
H1BB H 0.346(4) 0.667(4) 0.881(4) 0.036(13) Uiso 1 1 d .
H2AA H -0.043(4) 0.435(4) 0.743(4) 0.040(14) Uiso 1 1 d .
H2CC H -0.149(5) 0.425(4) 0.791(5) 0.063(18) Uiso 1 1 d .
H2BB H -0.046(5) 0.512(4) 0.860(4) 0.049(15) Uiso 1 1 d .

loop_
_atom_site_aniso_label
_atom_site_aniso_U_11
_atom_site_aniso_U_22
_atom_site_aniso_U_33
_atom_site_aniso_U_23
_atom_site_aniso_U_13
_atom_site_aniso_U_12
Ba1 0.02194(11) 0.02579(12) 0.03544(12) -0.00292(12) 0.01228(9) 0.00008(11)
P1 0.0240(5) 0.0262(6) 0.0324(5) -0.0010(5) 0.0152(4) 0.0005(5)
P2 0.0225(5) 0.0241(6) 0.0326(5) 0.0017(4) 0.0127(4) 0.0005(4)
O1 0.0432(19) 0.052(2) 0.0533(19) -0.0135(18) 0.0261(16) 0.0045(18)
O2 0.044(2) 0.039(2) 0.072(3) 0.012(2) 0.019(2) 0.0126(18)
N1 0.0280(18) 0.0289(19) 0.0332(17) -0.0024(15) 0.0184(15) -0.0015(15)
N2 0.0247(16) 0.0223(17) 0.0338(16) 0.0024(14) 0.0133(14) 0.0007(14)
B1 0.032(3) 0.031(3) 0.049(3) -0.003(2) 0.026(2) -0.004(2)
B2 0.032(3) 0.024(2) 0.042(3) 0.006(2) 0.015(2) -0.004(2)
C1 0.032(2) 0.028(2) 0.033(2) -0.0039(18) 0.0185(18) 0.0013(19)
C2 0.030(2) 0.057(3) 0.048(3) 0.005(3) 0.024(2) -0.001(2)
C3 0.031(2) 0.035(3) 0.040(2) 0.003(2) 0.023(2) -0.001(2)
C4 0.057(3) 0.038(4) 0.046(2) 0.003(2) 0.028(2) 0.006(2)
C5 0.073(4) 0.038(3) 0.061(3) 0.017(3) 0.040(3) 0.015(3)
C6 0.067(4) 0.067(4) 0.052(3) 0.027(3) 0.028(3) 0.022(4)
C7 0.080(5) 0.065(5) 0.036(3) 0.009(3) 0.018(3) 0.006(4)
C8 0.060(3) 0.043(3) 0.041(3) 0.001(2) 0.025(2) 0.003(3)
C9 0.0211(19) 0.030(2) 0.040(2) -0.0001(19) 0.0148(17) -0.0016(18)
C10 0.035(3) 0.032(3) 0.049(3) -0.005(2) 0.015(2) -0.001(2)
C11 0.033(3) 0.039(3) 0.055(3) 0.001(2) 0.004(2) 0.010(2)
C12 0.028(2) 0.055(4) 0.042(3) 0.002(3) 0.005(2) 0.000(2)
C13 0.034(2) 0.038(3) 0.042(2) -0.007(2) 0.016(2) -0.005(2)
C14 0.033(2) 0.029(2) 0.037(2) -0.0045(19) 0.0156(18) 0.001(2)
C15 0.035(2) 0.027(2) 0.0285(19) -0.0015(17) 0.0156(17) 0.0010(19)
C16 0.050(3) 0.034(3) 0.046(3) 0.002(2) 0.028(2) -0.003(2)
C17 0.076(4) 0.031(3) 0.052(3) 0.006(2) 0.039(3) -0.003(3)
C18 0.074(4) 0.032(3) 0.049(3) 0.002(2) 0.026(3) 0.012(3)
C19 0.048(3) 0.044(3) 0.049(3) 0.001(3) 0.020(2) 0.014(3)
C20 0.038(3) 0.040(3) 0.034(2) -0.004(2) 0.0136(19) 0.001(2)
C21 0.026(2) 0.024(2) 0.043(2) -0.0003(19) 0.0148(18) -0.0001(18)
C22 0.051(3) 0.025(2) 0.064(3) 0.005(2) 0.036(3) 0.006(2)
C23 0.032(2) 0.024(2) 0.037(2) 0.0070(18) 0.0160(18) 0.0060(18)
C24 0.037(3) 0.033(3) 0.053(3) 0.010(2) 0.020(2) -0.002(2)
C25 0.042(3) 0.047(3) 0.074(4) 0.018(3) 0.025(3) -0.012(3)
C26 0.065(4) 0.058(4) 0.086(4) 0.027(4) 0.052(4) 0.004(3)
C27 0.064(4) 0.058(4) 0.056(3) 0.019(3) 0.039(3) 0.017(3)
C28 0.041(3) 0.040(3) 0.043(3) 0.009(2) 0.017(2) 0.007(2)
C29 0.0277(19) 0.017(3) 0.0382(19) -0.0025(16) 0.0172(16) -0.0028(15)
C30 0.042(2) 0.028(3) 0.038(2) 0.0004(19) 0.0173(18) -0.004(2)
C31 0.057(3) 0.041(4) 0.049(2) -0.012(2) 0.036(2) -0.012(3)
C32 0.055(3) 0.030(3) 0.071(3) -0.011(2) 0.048(3) -0.001(2)
C33 0.033(2) 0.032(3) 0.060(3) 0.004(2) 0.027(2) 0.005(2)
C34 0.034(2) 0.030(3) 0.041(2) 0.000(2) 0.0195(17) 0.002(2)
C35 0.023(2) 0.027(2) 0.037(2) -0.0043(18) 0.0134(17) 0.0001(18)
C36 0.034(2) 0.037(3) 0.047(2) -0.010(2) 0.020(2) -0.008(2)
C37 0.043(3) 0.036(3) 0.060(3) -0.016(3) 0.023(2) -0.009(2)
C38 0.052(3) 0.046(3) 0.046(3) -0.024(3) 0.015(3) -0.004(3)
C39 0.053(3) 0.050(3) 0.038(2) -0.007(2) 0.022(2) 0.005(3)
C40 0.034(2) 0.038(3) 0.045(2) -0.001(2) 0.022(2) 0.002(2)
C41 0.043(3) 0.065(4) 0.069(3) 0.000(3) 0.025(3) 0.014(3)
C42 0.055(3) 0.119(8) 0.063(3) 0.022(4) 0.034(3) 0.024(4)
C43 0.046(3) 0.059(4) 0.057(3) -0.017(3) 0.030(3) -0.002(3)
C44 0.039(3) 0.051(3) 0.060(3) -0.006(3) 0.022(2) 0.004(3)
C45 0.057(4) 0.042(4) 0.092(5) 0.016(4) 0.015(3) 0.000(3)
C46 0.056(6) 0.048(5) 0.35(2) 0.046(9) 0.013(8) 0.017(5)
C47 0.065(6) 0.118(10) 0.303(17) 0.109(11) 0.070(9) 0.058(6)
C48 0.047(4) 0.072(5) 0.121(6) 0.041(5) 0.033(4) 0.016(4)

loop_
_atom_type_symbol
_atom_type_description
_atom_type_scat_dispersion_real
_atom_type_scat_dispersion_imag
_atom_type_scat_source
Ba Ba -1.0456 8.4617 'International Tables Vol C Tables 4.2.6.8 and 6.1.1.4'
P P 0.2955 0.4335 'International Tables Vol C Tables 4.2.6.8 and 6.1.1.4'
O O 0.0492 0.0322 'International Tables Vol C Tables 4.2.6.8 and 6.1.1.4'
N N 0.0311 0.0180 'International Tables Vol C Tables 4.2.6.8 and 6.1.1.4'
B B 0.0090 0.0039 'International Tables Vol C Tables 4.2.6.8 and 6.1.1.4'
C C 0.0181 0.0091 'International Tables Vol C Tables 4.2.6.8 and 6.1.1.4'
H H 0.0000 0.0000 'International Tables Vol C Tables 4.2.6.8 and 6.1.1.4'

loop_
_geom_angle_atom_site_label_1
_geom_angle_atom_site_label_2
_geom_angle_atom_site_label_3
_geom_angle
N1 Ba1 N2 104.66(11)
N1 Ba1 O1 144.23(11)
N2 Ba1 O1 97.51(10)
N1 Ba1 O2 98.44(12)
N2 Ba1 O2 138.83(12)
O1 Ba1 O2 81.96(12)
N1 Ba1 B2 112.74(12)
N2 Ba1 B2 58.96(12)
O1 Ba1 B2 102.68(13)
O2 Ba1 B2 80.84(13)
N1 Ba1 B1 58.22(12)
N2 Ba1 B1 129.19(13)
O1 Ba1 B1 86.02(12)
O2 Ba1 B1 91.95(14)
B2 Ba1 B1 167.70(14)
N1 Ba1 P2 111.82(7)
N2 Ba1 P2 26.01(7)
O1 Ba1 P2 100.43(8)
O2 Ba1 P2 113.22(9)
B2 Ba1 P2 32.97(10)
B1 Ba1 P2 154.58(11)
N1 Ba1 P1 25.83(7)
N2 Ba1 P1 115.96(8)
O1 Ba1 P1 118.51(8)
O2 Ba1 P1 99.54(9)
B2 Ba1 P1 138.55(10)
B1 Ba1 P1 32.72(9)
P2 Ba1 P1 132.14(3)
N1 Ba1 H1CC 70.3(10)
N2 Ba1 H1CC 114.2(10)
O1 Ba1 H1CC 75.2(10)
O2 Ba1 H1CC 105.5(10)
B2 Ba1 H1CC 172.8(10)
B1 Ba1 H1CC 19.1(10)
P2 Ba1 H1CC 140.1(10)
P1 Ba1 H1CC 44.8(10)
N1 Ba1 H2AA 132.0(9)
N2 Ba1 H2AA 70.4(11)
O1 Ba1 H2AA 81.8(9)
O2 Ba1 H2AA 68.8(11)
B2 Ba1 H2AA 22.8(9)
B1 Ba1 H2AA 158.4(10)
P2 Ba1 H2AA 46.4(11)
P1 Ba1 H2AA 155.9(9)
H1CC Ba1 H2AA 156.8(13)
N1 Ba1 H2BB 91.3(12)
N2 Ba1 H2BB 68.5(12)
O1 Ba1 H2BB 123.2(12)
O2 Ba1 H2BB 77.5(12)
B2 Ba1 H2BB 22.2(11)
B1 Ba1 H2BB 146.2(11)
P2 Ba1 H2BB 45.5(11)
P1 Ba1 H2BB 116.9(11)
H1CC Ba1 H2BB 161.6(15)
H2AA Ba1 H2BB 41.4(15)
N1 P1 C9 111.95(19)
N1 P1 C15 112.0(2)
C9 P1 C15 103.5(2)
N1 P1 B1 111.0(2)
C9 P1 B1 109.6(2)
C15 P1 B1 108.6(2)
N1 P1 Ba1 46.49(12)
C9 P1 Ba1 136.64(15)
C15 P1 Ba1 119.22(15)
B1 P1 Ba1 65.34(17)
N2 P2 C29 113.15(17)
N2 P2 C35 112.74(19)
C29 P2 C35 101.24(18)
N2 P2 B2 110.4(2)
C29 P2 B2 111.2(2)
C35 P2 B2 107.7(2)
N2 P2 Ba1 47.05(13)
C29 P2 Ba1 133.15(13)
C35 P2 Ba1 125.23(13)
B2 P2 Ba1 63.36(16)
C44 O1 C41 109.2(4)
C44 O1 Ba1 126.6(3)
C41 O1 Ba1 121.1(3)
C48 O2 C45 108.2(5)
C48 O2 Ba1 126.9(4)
C45 O2 Ba1 124.8(3)
C1 N1 P1 119.5(3)
C1 N1 Ba1 132.6(3)
P1 N1 Ba1 107.68(15)
C21 N2 P2 121.2(3)
C21 N2 Ba1 131.8(3)
P2 N2 Ba1 106.94(16)
P1 B1 Ba1 81.95(17)
P1 B1 H1CC 107(2)
Ba1 B1 H1CC 52(2)
P1 B1 H1AA 106(3)
Ba1 B1 H1AA 166(3)
H1CC B1 H1AA 114(4)
P1 B1 H1BB 112(3)
Ba1 B1 H1BB 78(3)
H1CC B1 H1BB 109(4)
H1AA B1 H1BB 108(4)
P2 B2 Ba1 83.66(17)
P2 B2 H2AA 108(2)
Ba1 B2 H2AA 67(3)
P2 B2 H2CC 107(4)
Ba1 B2 H2CC 168(4)
H2AA B2 H2CC 113(5)
P2 B2 H2BB 104(3)
Ba1 B2 H2BB 58(2)
H2AA B2 H2BB 110(4)
H2CC B2 H2BB 113(4)
N1 C1 C3 111.9(3)
N1 C1 C2 108.4(4)
C3 C1 C2 110.4(4)
N1 C1 H1 108.7
C3 C1 H1 108.7
C2 C1 H1 108.7
C1 C2 H2A 109.5
C1 C2 H2B 109.5
H2A C2 H2B 109.5
C1 C2 H2C 109.5
H2A C2 H2C 109.5
H2B C2 H2C 109.5
C8 C3 C4 117.0(5)
C8 C3 C1 121.0(4)
C4 C3 C1 122.0(4)
C5 C4 C3 121.6(5)
C5 C4 H4 119.2
C3 C4 H4 119.2
C6 C5 C4 121.1(6)
C6 C5 H5 119.4
C4 C5 H5 119.4
C5 C6 C7 118.4(6)
C5 C6 H6 120.8
C7 C6 H6 120.8
C6 C7 C8 121.0(7)
C6 C7 H7 119.5
C8 C7 H7 119.5
C3 C8 C7 120.8(6)
C3 C8 H8 119.6
C7 C8 H8 119.6
C14 C9 C10 118.9(4)
C14 C9 P1 122.7(3)
C10 C9 P1 118.2(4)
C9 C10 C11 120.5(5)
C9 C10 H10 119.7
C11 C10 H10 119.7
C12 C11 C10 119.4(5)
C12 C11 H11 120.3
C10 C11 H11 120.3
C13 C12 C11 120.4(5)
C13 C12 H12 119.8
C11 C12 H12 119.8
C12 C13 C14 120.3(5)
C12 C13 H13 119.9
C14 C13 H13 119.9
C13 C14 C9 120.5(4)
C13 C14 H14 119.7
C9 C14 H14 119.7
C20 C15 C16 118.0(5)
C20 C15 P1 120.4(4)
C16 C15 P1 121.4(4)
C17 C16 C15 120.2(5)
C17 C16 H16 119.9
C15 C16 H16 119.9
C18 C17 C16 120.4(5)
C18 C17 H17 119.8
C16 C17 H17 119.8
C19 C18 C17 120.0(5)
C19 C18 H18 120.0
C17 C18 H18 120.0
C18 C19 C20 120.3(5)
C18 C19 H19 119.9
C20 C19 H19 119.9
C19 C20 C15 121.2(5)
C19 C20 H20 119.4
C15 C20 H20 119.4
N2 C21 C23 107.4(3)
N2 C21 C22 112.6(4)
C23 C21 C22 110.8(4)
N2 C21 H21 108.6
C23 C21 H21 108.6
C22 C21 H21 108.6
C21 C22 H22A 109.5
C21 C22 H22B 109.5
H22A C22 H22B 109.5
C21 C22 H22C 109.5
H22A C22 H22C 109.5
H22B C22 H22C 109.5
C24 C23 C28 117.3(4)
C24 C23 C21 120.7(4)
C28 C23 C21 122.0(4)
C25 C24 C23 121.4(5)
C25 C24 H24 119.3
C23 C24 H24 119.3
C26 C25 C24 120.5(6)
C26 C25 H25 119.8
C24 C25 H25 119.8
C25 C26 C27 119.0(5)
C25 C26 H26 120.5
C27 C26 H26 120.5
C26 C27 C28 120.7(5)
C26 C27 H27 119.6
C28 C27 H27 119.6
C27 C28 C23 121.0(5)
C27 C28 H28 119.5
C23 C28 H28 119.5
C30 C29 C34 118.5(4)
C30 C29 P2 119.3(3)
C34 C29 P2 122.1(3)
C31 C30 C29 120.2(4)
C31 C30 H30 119.9
C29 C30 H30 119.9
C32 C31 C30 120.8(4)
C32 C31 H31 119.6
C30 C31 H31 119.6
C31 C32 C33 119.6(4)
C31 C32 H32 120.2
C33 C32 H32 120.2
C34 C33 C32 120.1(5)
C34 C33 H33 120.0
C32 C33 H33 120.0
C33 C34 C29 120.8(4)
C33 C34 H34 119.6
C29 C34 H34 119.6
C40 C35 C36 119.5(4)
C40 C35 P2 120.3(4)
C36 C35 P2 119.9(3)
C37 C36 C35 120.9(5)
C37 C36 H36 119.5
C35 C36 H36 119.5
C36 C37 C38 119.2(5)
C36 C37 H37 120.4
C38 C37 H37 120.4
C39 C38 C37 120.0(5)
C39 C38 H38 120.0
C37 C38 H38 120.0
C38 C39 C40 120.9(5)
C38 C39 H39 119.5
C40 C39 H39 119.5
C35 C40 C39 119.4(5)
C35 C40 H40 120.3
C39 C40 H40 120.3
O1 C41 C42 105.0(4)
O1 C41 H41A 110.7
C42 C41 H41A 110.7
O1 C41 H41B 110.7
C42 C41 H41B 110.7
H41A C41 H41B 108.8
C41 C42 C43 101.6(5)
C41 C42 H42A 111.5
C43 C42 H42A 111.5
C41 C42 H42B 111.5
C43 C42 H42B 111.5
H42A C42 H42B 109.3
C44 C43 C42 103.2(4)
C44 C43 H43A 111.1
C42 C43 H43A 111.1
C44 C43 H43B 111.1
C42 C43 H43B 111.1
H43A C43 H43B 109.1
O1 C44 C43 106.8(4)
O1 C44 H44A 110.4
C43 C44 H44A 110.4
O1 C44 H44B 110.4
C43 C44 H44B 110.4
H44A C44 H44B 108.6
C46 C45 O2 103.4(7)
C46 C45 H45A 111.1
O2 C45 H45A 111.1
C46 C45 H45B 111.1
O2 C45 H45B 111.1
H45A C45 H45B 109.1
C47 C46 C45 109.6(8)
C47 C46 H46A 109.7
C45 C46 H46A 109.7
C47 C46 H46B 109.7
C45 C46 H46B 109.7
H46A C46 H46B 108.2
C46 C47 C48 109.8(8)
C46 C47 H47A 109.7
C48 C47 H47A 109.7
C46 C47 H47B 109.7
C48 C47 H47B 109.7
H47A C47 H47B 108.2
C47 C48 O2 106.1(7)
C47 C48 H48A 110.5
O2 C48 H48A 110.5
C47 C48 H48B 110.5
O2 C48 H48B 110.5
H48A C48 H48B 108.7

loop_
_geom_bond_atom_site_label_1
_geom_bond_atom_site_label_2
_geom_bond_distance
Ba1 N1 2.677(3)
Ba1 N2 2.683(3)
Ba1 O1 2.694(3)
Ba1 O2 2.778(4)
Ba1 B2 3.153(5)
Ba1 B1 3.228(5)
Ba1 P2 3.5062(10)
Ba1 P1 3.5168(12)
Ba1 H1CC 2.69(5)
Ba1 H2AA 2.90(5)
Ba1 H2BB 2.71(5)
P1 N1 1.608(4)
P1 C9 1.823(4)
P1 C15 1.835(5)
P1 B1 1.920(5)
P2 N2 1.607(4)
P2 C29 1.819(4)
P2 C35 1.841(4)
P2 B2 1.920(5)
O1 C44 1.438(6)
O1 C41 1.443(6)
O2 C48 1.426(8)
O2 C45 1.461(8)
N1 C1 1.477(5)
N2 C21 1.475(5)
B1 H1CC 1.12(5)
B1 H1AA 1.01(6)
B1 H1BB 1.08(5)
B2 H2AA 1.22(5)
B2 H2CC 0.92(6)
B2 H2BB 1.21(5)
C1 C3 1.520(6)
C1 C2 1.534(6)
C1 H1 0.9800
C2 H2A 0.9600
C2 H2B 0.9600
C2 H2C 0.9600
C3 C8 1.386(7)
C3 C4 1.390(7)
C4 C5 1.382(7)
C4 H4 0.9300
C5 C6 1.367(9)
C5 H5 0.9300
C6 C7 1.371(8)
C6 H6 0.9300
C7 C8 1.398(8)
C7 H7 0.9300
C8 H8 0.9300
C9 C14 1.392(6)
C9 C10 1.393(7)
C10 C11 1.404(7)
C10 H10 0.9300
C11 C12 1.385(8)
C11 H11 0.9300
C12 C13 1.378(8)
C12 H12 0.9300
C13 C14 1.389(7)
C13 H13 0.9300
C14 H14 0.9300
C15 C20 1.389(6)
C15 C16 1.399(6)
C16 C17 1.387(7)
C16 H16 0.9300
C17 C18 1.373(8)
C17 H17 0.9300
C18 C19 1.368(8)
C18 H18 0.9300
C19 C20 1.376(7)
C19 H19 0.9300
C20 H20 0.9300
C21 C23 1.521(6)
C21 C22 1.537(6)
C21 H21 0.9800
C22 H22A 0.9600
C22 H22B 0.9600
C22 H22C 0.9600
C23 C24 1.392(7)
C23 C28 1.396(6)
C24 C25 1.391(7)
C24 H24 0.9300
C25 C26 1.374(9)
C25 H25 0.9300
C26 C27 1.380(9)
C26 H26 0.9300
C27 C28 1.389(7)
C27 H27 0.9300
C28 H28 0.9300
C29 C30 1.398(5)
C29 C34 1.399(6)
C30 C31 1.386(6)
C30 H30 0.9300
C31 C32 1.378(8)
C31 H31 0.9300
C32 C33 1.388(7)
C32 H32 0.9300
C33 C34 1.383(6)
C33 H33 0.9300
C34 H34 0.9300
C35 C40 1.378(6)
C35 C36 1.397(6)
C36 C37 1.378(7)
C36 H36 0.9300
C37 C38 1.397(8)
C37 H37 0.9300
C38 C39 1.367(8)
C38 H38 0.9300
C39 C40 1.399(7)
C39 H39 0.9300
C40 H40 0.9300
C41 C42 1.496(8)
C41 H41A 0.9700
C41 H41B 0.9700
C42 C43 1.528(9)
C42 H42A 0.9700
C42 H42B 0.9700
C43 C44 1.483(7)
C43 H43A 0.9700
C43 H43B 0.9700
C44 H44A 0.9700
C44 H44B 0.9700
C45 C46 1.453(11)
C45 H45A 0.9700
C45 H45B 0.9700
C46 C47 1.371(14)
C46 H46A 0.9700
C46 H46B 0.9700
C47 C48 1.418(11)
C47 H47A 0.9700
C47 H47B 0.9700
C48 H48A 0.9700
C48 H48B 0.9700

loop_
_geom_torsion_atom_site_label_1
_geom_torsion_atom_site_label_2
_geom_torsion_atom_site_label_3
_geom_torsion_atom_site_label_4
_geom_torsion
N2 Ba1 P1 N1 68.9(2)
O1 Ba1 P1 N1 -175.6(2)
O2 Ba1 P1 N1 -89.7(2)
B2 Ba1 P1 N1 -2.7(2)
B1 Ba1 P1 N1 -168.3(3)
P2 Ba1 P1 N1 44.06(19)
N1 Ba1 P1 C9 75.3(3)
N2 Ba1 P1 C9 144.2(2)
O1 Ba1 P1 C9 -100.4(2)
O2 Ba1 P1 C9 -14.4(2)
B2 Ba1 P1 C9 72.5(2)
B1 Ba1 P1 C9 -93.0(3)
P2 Ba1 P1 C9 119.31(19)
N1 Ba1 P1 C15 -93.4(2)
N2 Ba1 P1 C15 -24.53(17)
O1 Ba1 P1 C15 90.92(18)
O2 Ba1 P1 C15 176.90(18)
B2 Ba1 P1 C15 -96.2(2)
B1 Ba1 P1 C15 98.3(2)
P2 Ba1 P1 C15 -49.37(16)
N1 Ba1 P1 B1 168.3(3)
N2 Ba1 P1 B1 -122.8(2)
O1 Ba1 P1 B1 -7.4(2)
O2 Ba1 P1 B1 78.6(2)
B2 Ba1 P1 B1 165.5(2)
P2 Ba1 P1 B1 -147.7(2)
N1 Ba1 P2 N2 78.51(18)
O1 Ba1 P2 N2 -85.73(19)
O2 Ba1 P2 N2 -171.38(19)
B2 Ba1 P2 N2 177.0(3)
B1 Ba1 P2 N2 17.1(3)
P1 Ba1 P2 N2 59.46(17)
N1 Ba1 P2 C29 -3.6(2)
N2 Ba1 P2 C29 -82.2(2)
O1 Ba1 P2 C29 -167.88(19)
O2 Ba1 P2 C29 106.5(2)
B2 Ba1 P2 C29 94.9(3)
B1 Ba1 P2 C29 -65.0(3)
P1 Ba1 P2 C29 -22.69(18)
N1 Ba1 P2 C35 167.9(2)
N2 Ba1 P2 C35 89.4(2)
O1 Ba1 P2 C35 3.6(2)
O2 Ba1 P2 C35 -82.0(2)
B2 Ba1 P2 C35 -93.6(3)
B1 Ba1 P2 C35 106.5(3)
P1 Ba1 P2 C35 148.84(18)
N1 Ba1 P2 B2 -98.5(2)
N2 Ba1 P2 B2 -177.0(3)
O1 Ba1 P2 B2 97.3(2)
O2 Ba1 P2 B2 11.6(2)
B1 Ba1 P2 B2 -159.9(3)
P1 Ba1 P2 B2 -117.55(19)
N1 Ba1 O1 C44 56.4(5)
N2 Ba1 O1 C44 -175.4(4)
O2 Ba1 O1 C44 -36.9(4)
B2 Ba1 O1 C44 -115.6(4)
B1 Ba1 O1 C44 55.6(4)
P2 Ba1 O1 C44 -149.2(4)
P1 Ba1 O1 C44 59.6(4)
N1 Ba1 O1 C41 -101.8(4)
N2 Ba1 O1 C41 26.5(4)
O2 Ba1 O1 C41 165.0(4)
B2 Ba1 O1 C41 86.3(4)
B1 Ba1 O1 C41 -102.5(4)
P2 Ba1 O1 C41 52.7(4)
P1 Ba1 O1 C41 -98.5(4)
N1 Ba1 O2 C48 -65.9(6)
N2 Ba1 O2 C48 170.1(5)
O1 Ba1 O2 C48 77.9(6)
B2 Ba1 O2 C48 -177.8(6)
B1 Ba1 O2 C48 -7.8(6)
P2 Ba1 O2 C48 175.9(6)
P1 Ba1 O2 C48 -39.8(6)
N1 Ba1 O2 C45 110.7(5)
N2 Ba1 O2 C45 -13.3(6)
O1 Ba1 O2 C45 -105.5(5)
B2 Ba1 O2 C45 -1.2(5)
B1 Ba1 O2 C45 168.8(5)
P2 Ba1 O2 C45 -7.5(5)
P1 Ba1 O2 C45 136.8(5)
C9 P1 N1 C1 40.5(4)
C15 P1 N1 C1 -75.1(4)
B1 P1 N1 C1 163.4(3)
Ba1 P1 N1 C1 174.8(4)
C9 P1 N1 Ba1 -134.29(18)
C15 P1 N1 Ba1 110.05(18)
B1 P1 N1 Ba1 -11.4(3)
N2 Ba1 N1 C1 66.2(4)
O1 Ba1 N1 C1 -167.3(3)
O2 Ba1 N1 C1 -79.4(4)
B2 Ba1 N1 C1 4.1(4)
B1 Ba1 N1 C1 -166.5(4)
P2 Ba1 N1 C1 39.9(4)
P1 Ba1 N1 C1 -173.9(5)
N2 Ba1 N1 P1 -119.89(17)
O1 Ba1 N1 P1 6.6(3)
O2 Ba1 N1 P1 94.49(19)
B2 Ba1 N1 P1 178.04(17)
B1 Ba1 N1 P1 7.44(17)
P2 Ba1 N1 P1 -146.26(14)
C29 P2 N2 C21 -49.6(4)
C35 P2 N2 C21 64.5(4)
B2 P2 N2 C21 -175.0(3)
Ba1 P2 N2 C21 -177.8(4)
C29 P2 N2 Ba1 128.19(17)
C35 P2 N2 Ba1 -117.67(18)
B2 P2 N2 Ba1 2.9(2)
N1 Ba1 N2 C21 67.6(3)
O1 Ba1 N2 C21 -84.1(3)
O2 Ba1 N2 C21 -170.4(3)
B2 Ba1 N2 C21 175.6(4)
B1 Ba1 N2 C21 6.9(4)
P2 Ba1 N2 C21 177.5(4)
P1 Ba1 N2 C21 42.7(3)
N1 Ba1 N2 P2 -109.89(16)
O1 Ba1 N2 P2 98.42(17)
O2 Ba1 N2 P2 12.1(3)
B2 Ba1 N2 P2 -1.90(16)
B1 Ba1 N2 P2 -170.60(15)
P1 Ba1 N2 P2 -134.74(13)
N1 P1 B1 Ba1 9.1(2)
C9 P1 B1 Ba1 133.28(17)
C15 P1 B1 Ba1 -114.35(17)
N1 Ba1 B1 P1 -5.99(14)
N2 Ba1 B1 P1 77.1(2)
O1 Ba1 B1 P1 173.49(19)
O2 Ba1 B1 P1 -104.71(19)
B2 Ba1 B1 P1 -51.0(7)
P2 Ba1 B1 P1 67.5(3)
N2 P2 B2 Ba1 -2.3(2)
C29 P2 B2 Ba1 -128.76(15)
C35 P2 B2 Ba1 121.14(16)
N1 Ba1 B2 P2 95.43(18)
N2 Ba1 B2 P2 1.53(13)
O1 Ba1 B2 P2 -89.66(18)
O2 Ba1 B2 P2 -169.2(2)
B1 Ba1 B2 P2 136.1(6)
P1 Ba1 B2 P2 96.72(18)
P1 N1 C1 C3 -88.3(4)
Ba1 N1 C1 C3 85.0(4)
P1 N1 C1 C2 149.7(3)
Ba1 N1 C1 C2 -37.0(5)
N1 C1 C3 C8 132.6(5)
C2 C1 C3 C8 -106.6(5)
N1 C1 C3 C4 -45.1(6)
C2 C1 C3 C4 75.7(5)
C8 C3 C4 C5 0.6(8)
C1 C3 C4 C5 178.5(5)
C3 C4 C5 C6 -1.1(9)
C4 C5 C6 C7 1.0(10)
C5 C6 C7 C8 -0.5(11)
C4 C3 C8 C7 -0.1(8)
C1 C3 C8 C7 -178.0(5)
C6 C7 C8 C3 0.1(11)
N1 P1 C9 C14 -106.2(4)
C15 P1 C9 C14 14.5(4)
B1 P1 C9 C14 130.2(4)
Ba1 P1 C9 C14 -155.4(3)
N1 P1 C9 C10 68.5(4)
C15 P1 C9 C10 -170.7(3)
B1 P1 C9 C10 -55.1(4)
Ba1 P1 C9 C10 19.4(4)
C14 C9 C10 C11 -0.1(7)
P1 C9 C10 C11 -175.0(4)
C9 C10 C11 C12 -0.4(8)
C10 C11 C12 C13 -0.2(8)
C11 C12 C13 C14 1.1(8)
C12 C13 C14 C9 -1.6(7)
C10 C9 C14 C13 1.0(6)
P1 C9 C14 C13 175.8(3)
N1 P1 C15 C20 1.4(4)
C9 P1 C15 C20 -119.4(4)
B1 P1 C15 C20 124.2(4)
Ba1 P1 C15 C20 52.7(4)
N1 P1 C15 C16 -173.2(3)
C9 P1 C15 C16 66.1(4)
B1 P1 C15 C16 -50.3(4)
Ba1 P1 C15 C16 -121.9(3)
C20 C15 C16 C17 -0.2(7)
P1 C15 C16 C17 174.5(4)
C15 C16 C17 C18 0.1(8)
C16 C17 C18 C19 0.7(8)
C17 C18 C19 C20 -1.3(8)
C18 C19 C20 C15 1.2(7)
C16 C15 C20 C19 -0.4(7)
P1 C15 C20 C19 -175.2(4)
P2 N2 C21 C23 -148.9(3)
Ba1 N2 C21 C23 33.9(5)
P2 N2 C21 C22 88.8(4)
Ba1 N2 C21 C22 -88.4(4)
N2 C21 C23 C24 -68.5(5)
C22 C21 C23 C24 54.9(6)
N2 C21 C23 C28 111.3(5)
C22 C21 C23 C28 -125.3(5)
C28 C23 C24 C25 -2.0(7)
C21 C23 C24 C25 177.8(5)
C23 C24 C25 C26 3.1(9)
C24 C25 C26 C27 -2.8(10)
C25 C26 C27 C28 1.5(10)
C26 C27 C28 C23 -0.4(9)
C24 C23 C28 C27 0.6(7)
C21 C23 C28 C27 -179.2(5)
N2 P2 C29 C30 -94.6(4)
C35 P2 C29 C30 144.5(3)
B2 P2 C29 C30 30.2(4)
Ba1 P2 C29 C30 -42.6(4)
N2 P2 C29 C34 81.2(4)
C35 P2 C29 C34 -39.7(4)
B2 P2 C29 C34 -153.9(4)
Ba1 P2 C29 C34 133.3(3)
C34 C29 C30 C31 0.4(7)
P2 C29 C30 C31 176.5(4)
C29 C30 C31 C32 -1.0(7)
C30 C31 C32 C33 0.7(8)
C31 C32 C33 C34 0.2(8)
C32 C33 C34 C29 -0.8(7)
C30 C29 C34 C33 0.5(7)
P2 C29 C34 C33 -175.4(4)
N2 P2 C35 C40 14.3(4)
C29 P2 C35 C40 135.4(4)
B2 P2 C35 C40 -107.7(4)
Ba1 P2 C35 C40 -38.3(4)
N2 P2 C35 C36 -170.8(4)
C29 P2 C35 C36 -49.7(4)
B2 P2 C35 C36 67.2(4)
Ba1 P2 C35 C36 136.6(3)
C40 C35 C36 C37 -0.8(8)
P2 C35 C36 C37 -175.7(4)
C35 C36 C37 C38 -0.8(8)
C36 C37 C38 C39 2.1(9)
C37 C38 C39 C40 -1.8(9)
C36 C35 C40 C39 1.1(7)
P2 C35 C40 C39 176.0(4)
C38 C39 C40 C35 0.1(8)
C44 O1 C41 C42 -20.7(7)
Ba1 O1 C41 C42 140.8(5)
O1 C41 C42 C43 34.9(7)
C41 C42 C43 C44 -36.2(7)
C41 O1 C44 C43 -2.9(6)
Ba1 O1 C44 C43 -163.2(3)
C42 C43 C44 O1 24.7(6)
C48 O2 C45 C46 -17.0(10)
Ba1 O2 C45 C46 165.9(8)
O2 C45 C46 C47 12.2(16)
C45 C46 C47 C48 -3.0(19)
C46 C47 C48 O2 -7.8(16)
C45 O2 C48 C47 15.6(11)
Ba1 O2 C48 C47 -167.3(7)
